data_4129665
loop_
_publ_author_name
'Uraguchi, Daisuke'
'Kinoshita, Natsuko'
'Kizu, Tomohito'
'Ooi, Takashi'

_publ_section_title
;
 Synergistic Catalysis of Ionic Br\/onsted Acid and Photosensitizer for a
 Redox Neutral Asymmetric \a-Coupling of N-Arylaminomethanes with
 Aldimines.
;
_journal_issue 43
_journal_name_full 'Journal of the American Chemical Society'
_journal_page_first 13768
_journal_page_last 13771
_journal_paper_doi 10.1021/jacs.5b09329
_journal_volume 137
_journal_year 2015
_chemical_absolute_configuration rmad
_chemical_formula_moiety 'C66 H42 F6 N4 P, 4(C H4 O), Cl'
_chemical_formula_sum 'C70 H58 Cl F6 N4 O4 P'
_chemical_formula_weight 1199.62
_space_group_IT_number 4
_space_group_name_Hall 'P 2yb'
_space_group_name_H-M_alt 'P 1 21 1'
_symmetry_cell_setting monoclinic
_symmetry_space_group_name_Hall 'P 2yb'
_symmetry_space_group_name_H-M 'P 1 21 1'
_atom_sites_solution_hydrogens geom
_atom_sites_solution_primary direct
_atom_sites_solution_secondary difmap
_audit_creation_method SHELXL-97
_cell_angle_alpha 90.00
_cell_angle_beta 90.641(3)
_cell_angle_gamma 90.00
_cell_formula_units_Z 2
_cell_length_a 14.034(2)
_cell_length_b 9.8516(14)
_cell_length_c 21.688(3)
_cell_measurement_reflns_used 10186
_cell_measurement_temperature 115(2)
_cell_measurement_theta_max 27.4855
_cell_measurement_theta_min 3.0414
_cell_volume 2998.3(7)
_computing_cell_refinement 'CrystalClear (Rigaku Inc., 2008)'
_computing_data_collection 'CrystalClear (Rigaku Inc., 2008)'
_computing_data_reduction 'CrystalClear (Rigaku Inc., 2008)'
_computing_structure_refinement 'SHELXL-97 (Sheldrick, 1997)'
_computing_structure_solution 'SHELXS-97 (Sheldrick, 1990)'
_diffrn_ambient_temperature 115(2)
_diffrn_detector_area_resol_mean 28.5714
_diffrn_measured_fraction_theta_full 0.968
_diffrn_measured_fraction_theta_max 0.968
_diffrn_measurement_device
;
Saturn724+ (4x4 bin mode)
;
_diffrn_measurement_method dtprofit.ref
_diffrn_radiation_detector CCD
_diffrn_radiation_monochromator Confocal
_diffrn_radiation_source 'Rotating Anode'
_diffrn_radiation_type MoK\a
_diffrn_radiation_wavelength 0.71075
_diffrn_reflns_av_R_equivalents 0.0349
_diffrn_reflns_av_sigmaI/netI 0.0465
_diffrn_reflns_limit_h_max 18
_diffrn_reflns_limit_h_min -18
_diffrn_reflns_limit_k_max 12
_diffrn_reflns_limit_k_min -10
_diffrn_reflns_limit_l_max 28
_diffrn_reflns_limit_l_min -27
_diffrn_reflns_number 24211
_diffrn_reflns_theta_full 27.48
_diffrn_reflns_theta_max 27.48
_diffrn_reflns_theta_min 3.04
_exptl_absorpt_coefficient_mu 0.163
_exptl_absorpt_correction_T_max 0.9603
_exptl_absorpt_correction_T_min 0.9603
_exptl_absorpt_correction_type multi-scan
_exptl_crystal_colour Colorless
_exptl_crystal_density_diffrn 1.329
_exptl_crystal_density_method 'not measured'
_exptl_crystal_description Prism
_exptl_crystal_F_000 1248
_exptl_crystal_size_max 0.25
_exptl_crystal_size_mid 0.25
_exptl_crystal_size_min 0.25
_refine_diff_density_max 0.342
_refine_diff_density_min -0.284
_refine_diff_density_rms 0.046
_refine_ls_abs_structure_details 'Flack H D (1983), Acta Cryst. A39, 876-881'
_refine_ls_abs_structure_Flack 0.06(5)
_refine_ls_extinction_method none
_refine_ls_goodness_of_fit_ref 1.051
_refine_ls_hydrogen_treatment mixed
_refine_ls_matrix_type full
_refine_ls_number_parameters 799
_refine_ls_number_reflns 10752
_refine_ls_number_restraints 1
_refine_ls_restrained_S_all 1.051
_refine_ls_R_factor_all 0.0446
_refine_ls_R_factor_gt 0.0405
_refine_ls_shift/su_max 0.001
_refine_ls_shift/su_mean 0.000
_refine_ls_structure_factor_coef Fsqd
_refine_ls_weighting_details 'calc w=1/[\s^2^(Fo^2^)+(0.0601P)^2^+0.4271P] where P=(Fo^2^+2Fc^2^)/3'
_refine_ls_weighting_scheme calc
_refine_ls_wR_factor_gt 0.0987
_refine_ls_wR_factor_ref 0.1051
_reflns_number_gt 9831
_reflns_number_total 10752
_reflns_threshold_expression >2sigma(I)
_cod_data_source_file ja5b09329_si_002.cif
_cod_data_source_block 1cCl
_cod_depositor_comments
;
The following automatic conversions were performed:

data item '_exptl_absorpt_correction_type' value 'Multi-scan' was
changed to 'multi-scan' in accordance with the
/home/saulius/struct/COD-crude-data/automatic-downloads/DataCite-retrospective/ACS/depositions/lib/dictionaries/cif_core.dic
dictionary named 'cif_core.dic' version 2.4.2 last updated on
2011-04-26.

data item '_symmetry_cell_setting' value 'Monoclinic' was changed to
'monoclinic' in accordance with the
/home/saulius/struct/COD-crude-data/automatic-downloads/DataCite-retrospective/ACS/depositions/lib/dictionaries/cif_core.dic
dictionary named 'cif_core.dic' version 2.4.2 last updated on
2011-04-26.

Automatic conversion script
Id: cif_fix_values 6909 2019-04-08 15:41:33Z antanas 
;
_cod_original_sg_symbol_H-M P2(1)
_cod_database_code 4129665

loop_
_symmetry_equiv_pos_as_xyz
'x, y, z'
'-x, y+1/2, -z'

loop_
_atom_site_label
_atom_site_type_symbol
_atom_site_fract_x
_atom_site_fract_y
_atom_site_fract_z
_atom_site_U_iso_or_equiv
_atom_site_adp_type
_atom_site_occupancy
_atom_site_symmetry_multiplicity
_atom_site_calc_flag
_atom_site_refinement_flags
C1 C 0.15021(13) 0.4838(2) 0.84855(9) 0.0168(4) Uani 1 1 d .
C2 C 0.24751(14) 0.4670(2) 0.85299(9) 0.0185(4) Uani 1 1 d .
C3 C 0.28528(14) 0.3586(2) 0.88957(9) 0.0201(4) Uani 1 1 d .
C4 C 0.38421(15) 0.3234(2) 0.88883(10) 0.0233(4) Uani 1 1 d .
H4 H 0.4270 0.3739 0.8641 0.028 Uiso 1 1 calc R
C5 C 0.41754(16) 0.2169(3) 0.92376(11) 0.0279(5) Uani 1 1 d .
H5 H 0.4827 0.1915 0.9215 0.033 Uiso 1 1 calc R
C6 C 0.35630(16) 0.1453(3) 0.96276(10) 0.0281(5) Uani 1 1 d .
H6 H 0.3808 0.0745 0.9881 0.034 Uiso 1 1 calc R
C7 C 0.26099(16) 0.1771(2) 0.96455(10) 0.0243(5) Uani 1 1 d .
H7 H 0.2204 0.1293 0.9918 0.029 Uiso 1 1 calc R
C8 C 0.22280(14) 0.2805(2) 0.92614(9) 0.0198(4) Uani 1 1 d .
C9 C 0.12351(14) 0.3075(2) 0.92297(9) 0.0205(4) Uani 1 1 d .
H9 H 0.0818 0.2577 0.9487 0.025 Uiso 1 1 calc R
C10 C 0.08587(14) 0.4035(2) 0.88374(9) 0.0173(4) Uani 1 1 d .
C11 C -0.01997(14) 0.4190(2) 0.87808(9) 0.0176(4) Uani 1 1 d .
C12 C -0.07271(15) 0.3059(2) 0.85870(9) 0.0217(4) Uani 1 1 d .
H12 H -0.0406 0.2227 0.8511 0.026 Uiso 1 1 calc R
C13 C -0.17115(14) 0.3125(2) 0.85031(10) 0.0243(5) Uani 1 1 d .
H13 H -0.2061 0.2346 0.8375 0.029 Uiso 1 1 calc R
C14 C -0.21712(14) 0.4340(3) 0.86090(10) 0.0252(5) Uani 1 1 d .
C15 C -0.32328(16) 0.4470(3) 0.85095(12) 0.0363(6) Uani 1 1 d .
C16 C -0.16658(15) 0.5469(2) 0.88102(10) 0.0241(4) Uani 1 1 d .
H16 H -0.1996 0.6294 0.8884 0.029 Uiso 1 1 calc R
C17 C -0.06793(14) 0.5414(2) 0.89057(9) 0.0207(4) Uani 1 1 d .
C18 C -0.01756(14) 0.6650(2) 0.91308(10) 0.0229(4) Uani 1 1 d .
C19 C 0.05323(15) 0.6577(3) 0.95894(10) 0.0267(5) Uani 1 1 d .
H19 H 0.0695 0.5726 0.9768 0.032 Uiso 1 1 calc R
C20 C 0.09975(18) 0.7751(3) 0.97829(12) 0.0376(6) Uani 1 1 d .
H20 H 0.1482 0.7698 1.0091 0.045 Uiso 1 1 calc R
C21 C 0.0760(2) 0.8994(3) 0.95296(14) 0.0448(7) Uani 1 1 d .
H21 H 0.1075 0.9794 0.9667 0.054 Uiso 1 1 calc R
C22 C 0.0064(2) 0.9068(3) 0.90765(16) 0.0469(7) Uani 1 1 d .
H22 H -0.0097 0.9921 0.8900 0.056 Uiso 1 1 calc R
C23 C -0.04046(18) 0.7904(2) 0.88771(13) 0.0336(6) Uani 1 1 d .
H23 H -0.0884 0.7965 0.8566 0.040 Uiso 1 1 calc R
C24 C 0.31563(13) 0.5617(2) 0.75683(9) 0.0178(4) Uani 1 1 d .
C25 C 0.31405(12) 0.5584(2) 0.82025(9) 0.0178(4) Uani 1 1 d .
C26 C 0.37742(14) 0.6437(2) 0.85504(9) 0.0209(4) Uani 1 1 d .
C27 C 0.36869(15) 0.6618(3) 0.91961(10) 0.0242(4) Uani 1 1 d .
H27 H 0.3229 0.6102 0.9415 0.029 Uiso 1 1 calc R
C28 C 0.42517(17) 0.7524(3) 0.95097(11) 0.0295(5) Uani 1 1 d .
H28 H 0.4172 0.7650 0.9940 0.035 Uiso 1 1 calc R
C29 C 0.49537(16) 0.8272(3) 0.91930(11) 0.0319(5) Uani 1 1 d .
H29 H 0.5350 0.8891 0.9413 0.038 Uiso 1 1 calc R
C30 C 0.50648(16) 0.8108(3) 0.85728(11) 0.0294(5) Uani 1 1 d .
H30 H 0.5547 0.8602 0.8366 0.035 Uiso 1 1 calc R
C31 C 0.44698(14) 0.7208(2) 0.82347(10) 0.0228(4) Uani 1 1 d .
C32 C 0.45264(15) 0.7075(2) 0.75878(10) 0.0230(4) Uani 1 1 d .
H32 H 0.5032 0.7519 0.7381 0.028 Uiso 1 1 calc R
C33 C 0.38839(13) 0.6330(2) 0.72423(9) 0.0193(4) Uani 1 1 d .
C34 C 0.39771(13) 0.6331(2) 0.65540(10) 0.0206(4) Uani 1 1 d .
C35 C 0.41096(15) 0.7589(2) 0.62656(10) 0.0230(4) Uani 1 1 d .
H35 H 0.4136 0.8389 0.6510 0.028 Uiso 1 1 calc R
C36 C 0.42026(15) 0.7691(2) 0.56295(10) 0.0250(5) Uani 1 1 d .
H36 H 0.4294 0.8552 0.5442 0.030 Uiso 1 1 calc R
C37 C 0.41617(14) 0.6533(3) 0.52711(10) 0.0252(4) Uani 1 1 d .
C38 C 0.42705(19) 0.6603(3) 0.45861(12) 0.0373(6) Uani 1 1 d .
C39 C 0.40436(15) 0.5269(2) 0.55507(10) 0.0250(5) Uani 1 1 d .
H39 H 0.4024 0.4475 0.5303 0.030 Uiso 1 1 calc R
C40 C 0.39542(14) 0.5153(2) 0.61910(10) 0.0215(4) Uani 1 1 d .
C41 C 0.38414(17) 0.3767(2) 0.64547(11) 0.0286(5) Uani 1 1 d .
C42 C 0.43910(19) 0.3328(3) 0.69610(12) 0.0367(6) Uani 1 1 d .
H42 H 0.4877 0.3897 0.7127 0.044 Uiso 1 1 calc R
C43 C 0.4225(3) 0.2068(3) 0.72170(15) 0.0526(9) Uani 1 1 d .
H43 H 0.4597 0.1775 0.7560 0.063 Uiso 1 1 calc R
C44 C 0.3522(3) 0.1230(3) 0.69797(18) 0.0636(11) Uani 1 1 d .
H44 H 0.3407 0.0372 0.7164 0.076 Uiso 1 1 calc R
C45 C 0.2991(3) 0.1635(3) 0.64782(16) 0.0552(9) Uani 1 1 d .
H45 H 0.2513 0.1053 0.6313 0.066 Uiso 1 1 calc R
C46 C 0.31520(19) 0.2905(3) 0.62080(13) 0.0367(6) Uani 1 1 d .
H46 H 0.2790 0.3176 0.5856 0.044 Uiso 1 1 calc R
C47 C -0.02998(14) 0.4895(2) 0.67342(9) 0.0196(4) Uani 1 1 d .
C48 C -0.04232(13) 0.5894(2) 0.62932(9) 0.0186(4) Uani 1 1 d .
C49 C -0.13774(14) 0.6332(3) 0.61441(10) 0.0247(5) Uani 1 1 d .
C50 C -0.15610(17) 0.7450(3) 0.57517(11) 0.0316(5) Uani 1 1 d .
H50 H -0.1042 0.7918 0.5571 0.038 Uiso 1 1 calc R
C51 C -0.24718(19) 0.7870(3) 0.56276(13) 0.0456(7) Uani 1 1 d .
H51 H -0.2581 0.8626 0.5364 0.055 Uiso 1 1 calc R
C52 C -0.32418(19) 0.7190(4) 0.58878(15) 0.0556(9) Uani 1 1 d .
H52 H -0.3873 0.7481 0.5796 0.067 Uiso 1 1 calc R
C53 C -0.30988(17) 0.6119(3) 0.62705(14) 0.0446(7) Uani 1 1 d .
H53 H -0.3632 0.5668 0.6443 0.053 Uiso 1 1 calc R
C54 C -0.21554(14) 0.5657(3) 0.64185(10) 0.0286(5) Uani 1 1 d .
C55 C -0.19857(15) 0.4599(3) 0.68414(11) 0.0296(5) Uani 1 1 d .
H55 H -0.2510 0.4131 0.7015 0.036 Uiso 1 1 calc R
C56 C -0.10810(15) 0.4233(2) 0.70064(10) 0.0230(4) Uani 1 1 d .
H56 H -0.0978 0.3537 0.7303 0.028 Uiso 1 1 calc R
C57 C 0.10697(14) 0.7244(2) 0.63709(9) 0.0179(4) Uani 1 1 d .
C58 C 0.04037(14) 0.6579(2) 0.60088(9) 0.0194(4) Uani 1 1 d .
C59 C 0.05245(14) 0.6586(2) 0.53538(9) 0.0206(4) Uani 1 1 d .
C60 C -0.00452(16) 0.5782(3) 0.49460(10) 0.0258(5) Uani 1 1 d .
H60 H -0.0528 0.5215 0.5110 0.031 Uiso 1 1 calc R
C61 C 0.00929(18) 0.5815(3) 0.43227(11) 0.0323(5) Uani 1 1 d .
H61 H -0.0291 0.5264 0.4060 0.039 Uiso 1 1 calc R
C62 C 0.07954(19) 0.6654(3) 0.40652(11) 0.0351(6) Uani 1 1 d .
H62 H 0.0877 0.6677 0.3631 0.042 Uiso 1 1 calc R
C63 C 0.13601(18) 0.7435(3) 0.44401(11) 0.0309(5) Uani 1 1 d .
H63 H 0.1832 0.8002 0.4264 0.037 Uiso 1 1 calc R
C64 C 0.12499(15) 0.7410(2) 0.50898(10) 0.0235(4) Uani 1 1 d .
C65 C 0.18426(15) 0.8196(2) 0.54877(10) 0.0246(5) Uani 1 1 d .
H65 H 0.2293 0.8805 0.5317 0.030 Uiso 1 1 calc R
C66 C 0.17718(14) 0.8087(2) 0.61110(10) 0.0218(4) Uani 1 1 d .
H66 H 0.2196 0.8580 0.6372 0.026 Uiso 1 1 calc R
C67 C 0.8825(2) 0.8718(4) 0.72454(15) 0.0535(8) Uani 1 1 d .
H67A H 0.8782 0.9087 0.6826 0.080 Uiso 1 1 calc R
H67B H 0.8291 0.8097 0.7314 0.080 Uiso 1 1 calc R
H67C H 0.9427 0.8226 0.7297 0.080 Uiso 1 1 calc R
C68 C 0.2373(2) 0.9422(3) 0.82358(12) 0.0403(6) Uani 1 1 d .
H68A H 0.3051 0.9638 0.8198 0.061 Uiso 1 1 calc R
H68B H 0.2301 0.8597 0.8483 0.061 Uiso 1 1 calc R
H68C H 0.2046 1.0177 0.8438 0.061 Uiso 1 1 calc R
C69 C 0.7335(2) -0.0120(3) 0.92613(15) 0.0493(7) Uani 1 1 d .
H69A H 0.7964 0.0233 0.9153 0.074 Uiso 1 1 calc R
H69B H 0.7231 -0.0994 0.9055 0.074 Uiso 1 1 calc R
H69C H 0.7303 -0.0244 0.9709 0.074 Uiso 1 1 calc R
C70 C 0.6638(3) 0.0588(6) 0.71959(17) 0.0835(13) Uani 1 1 d .
H70A H 0.6102 0.1224 0.7192 0.125 Uiso 1 1 calc R
H70B H 0.6442 -0.0266 0.7001 0.125 Uiso 1 1 calc R
H70C H 0.7170 0.0980 0.6968 0.125 Uiso 1 1 calc R
Cl1 Cl 0.05867(4) 0.14879(6) 0.73849(3) 0.03503(14) Uani 1 1 d .
F1 F -0.35941(11) 0.3475(2) 0.81636(9) 0.0586(5) Uani 1 1 d .
F2 F -0.34601(12) 0.5590(2) 0.82096(12) 0.0807(7) Uani 1 1 d .
F3 F -0.37048(11) 0.4465(3) 0.90267(9) 0.0810(8) Uani 1 1 d .
F4 F 0.41131(17) 0.7819(2) 0.43566(8) 0.0662(6) Uani 1 1 d .
F5 F 0.51501(14) 0.6296(3) 0.44231(8) 0.0786(7) Uani 1 1 d .
F6 F 0.3713(2) 0.5765(3) 0.42888(8) 0.0984(10) Uani 1 1 d .
H1 H 0.0727(17) 0.641(3) 0.8167(11) 0.020(6) Uiso 1 1 d .
H24 H 0.246(2) 0.441(3) 0.7003(13) 0.038(8) Uiso 1 1 d .
H47 H 0.070(2) 0.374(3) 0.7015(13) 0.035(8) Uiso 1 1 d .
H57 H 0.1333(17) 0.771(3) 0.7219(11) 0.022(6) Uiso 1 1 d .
N1 N 0.11496(12) 0.58106(18) 0.80470(7) 0.0169(3) Uani 1 1 d .
N2 N 0.23741(12) 0.49931(19) 0.72468(8) 0.0178(3) Uani 1 1 d .
N3 N 0.06448(12) 0.45189(19) 0.69223(8) 0.0185(4) Uani 1 1 d .
N4 N 0.10552(12) 0.70837(19) 0.70292(8) 0.0178(3) Uani 1 1 d .
O1 O 0.87871(13) 0.9798(2) 0.76783(9) 0.0460(5) Uani 1 1 d .
H71 H 0.9243 1.0333 0.7618 0.069 Uiso 1 1 calc R
O2 O 0.19693(13) 0.92097(18) 0.76406(9) 0.0379(4) Uani 1 1 d .
H72 H 0.1532 0.9777 0.7578 0.057 Uiso 1 1 calc R
O3 O 0.66247(14) 0.0809(2) 0.90691(10) 0.0472(5) Uani 1 1 d .
H73 H 0.6593 0.0821 0.8682 0.071 Uiso 1 1 calc R
O4 O 0.69265(15) 0.0337(3) 0.78076(9) 0.0593(6) Uani 1 1 d .
H74A H 0.7515 0.0181 0.7819 0.089 Uiso 1 1 calc R
P1 P 0.12993(3) 0.55934(5) 0.73090(2) 0.01538(11) Uani 1 1 d .

loop_
_atom_site_aniso_label
_atom_site_aniso_U_11
_atom_site_aniso_U_22
_atom_site_aniso_U_33
_atom_site_aniso_U_23
_atom_site_aniso_U_13
_atom_site_aniso_U_12
C1 0.0180(9) 0.0175(10) 0.0148(9) -0.0007(8) -0.0001(7) 0.0017(7)
C2 0.0175(9) 0.0210(10) 0.0170(9) -0.0011(8) -0.0014(7) -0.0028(8)
C3 0.0208(9) 0.0226(11) 0.0167(9) -0.0021(8) -0.0034(8) 0.0006(8)
C4 0.0218(10) 0.0260(11) 0.0221(10) 0.0003(9) -0.0012(8) 0.0008(9)
C5 0.0216(10) 0.0306(12) 0.0313(12) -0.0007(10) -0.0061(9) 0.0068(9)
C6 0.0324(11) 0.0242(11) 0.0274(11) 0.0048(10) -0.0097(9) 0.0025(10)
C7 0.0283(11) 0.0212(11) 0.0233(11) 0.0037(9) -0.0055(9) -0.0038(8)
C8 0.0228(10) 0.0185(10) 0.0179(9) -0.0007(8) -0.0024(8) -0.0022(8)
C9 0.0223(10) 0.0226(11) 0.0166(9) -0.0007(8) 0.0009(8) -0.0018(8)
C10 0.0186(9) 0.0170(10) 0.0164(9) -0.0010(8) 0.0010(7) -0.0023(8)
C11 0.0173(9) 0.0215(10) 0.0141(9) 0.0012(8) 0.0023(7) -0.0023(8)
C12 0.0237(10) 0.0203(10) 0.0212(10) 0.0015(9) 0.0031(8) -0.0044(8)
C13 0.0213(10) 0.0294(12) 0.0223(10) -0.0004(9) 0.0017(8) -0.0094(9)
C14 0.0175(9) 0.0358(13) 0.0223(11) 0.0001(10) 0.0033(8) -0.0010(9)
C15 0.0209(11) 0.0466(16) 0.0414(14) -0.0077(13) -0.0002(10) -0.0011(10)
C16 0.0229(10) 0.0265(11) 0.0229(10) -0.0006(9) 0.0042(8) 0.0049(9)
C17 0.0238(10) 0.0228(11) 0.0157(9) -0.0015(8) 0.0032(8) -0.0005(8)
C18 0.0218(10) 0.0232(11) 0.0240(11) -0.0072(9) 0.0090(8) -0.0016(9)
C19 0.0250(10) 0.0308(12) 0.0246(11) -0.0084(10) 0.0076(9) -0.0026(10)
C20 0.0341(13) 0.0481(17) 0.0306(13) -0.0163(12) 0.0080(10) -0.0133(12)
C21 0.0453(15) 0.0313(14) 0.0581(18) -0.0197(13) 0.0146(14) -0.0153(12)
C22 0.0495(16) 0.0210(13) 0.070(2) -0.0065(13) 0.0100(15) -0.0014(12)
C23 0.0338(13) 0.0233(12) 0.0438(15) -0.0019(11) 0.0066(11) 0.0045(10)
C24 0.0141(8) 0.0179(9) 0.0214(9) -0.0016(9) -0.0004(7) -0.0001(8)
C25 0.0139(8) 0.0182(9) 0.0213(9) 0.0016(9) 0.0005(7) 0.0010(8)
C26 0.0181(9) 0.0220(10) 0.0225(10) 0.0010(9) -0.0012(8) 0.0016(8)
C27 0.0224(10) 0.0283(12) 0.0219(10) 0.0016(9) -0.0006(8) -0.0013(9)
C28 0.0292(11) 0.0368(14) 0.0225(11) -0.0025(10) -0.0041(9) -0.0014(10)
C29 0.0274(11) 0.0349(13) 0.0333(12) -0.0069(11) -0.0081(9) -0.0070(10)
C30 0.0252(11) 0.0291(12) 0.0338(12) -0.0019(10) -0.0033(9) -0.0058(9)
C31 0.0175(9) 0.0239(11) 0.0271(11) 0.0007(9) -0.0009(8) 0.0000(8)
C32 0.0173(9) 0.0250(11) 0.0267(11) 0.0018(9) 0.0045(8) -0.0023(8)
C33 0.0163(9) 0.0201(10) 0.0215(10) 0.0007(8) 0.0026(7) 0.0028(8)
C34 0.0128(8) 0.0260(11) 0.0232(10) 0.0004(9) 0.0029(8) -0.0027(8)
C35 0.0195(10) 0.0241(11) 0.0256(11) -0.0005(9) 0.0036(8) -0.0041(8)
C36 0.0192(10) 0.0270(12) 0.0290(11) 0.0059(10) 0.0032(9) -0.0042(8)
C37 0.0194(9) 0.0350(12) 0.0214(10) 0.0007(10) 0.0035(8) -0.0042(9)
C38 0.0415(14) 0.0427(15) 0.0276(12) 0.0031(12) 0.0030(11) -0.0090(12)
C39 0.0207(10) 0.0300(12) 0.0247(11) -0.0037(9) 0.0073(8) -0.0055(8)
C40 0.0156(9) 0.0246(11) 0.0243(10) -0.0010(9) 0.0046(8) -0.0010(8)
C41 0.0343(12) 0.0233(12) 0.0286(12) -0.0027(10) 0.0166(10) 0.0012(9)
C42 0.0447(14) 0.0317(14) 0.0340(13) 0.0045(11) 0.0170(11) 0.0167(11)
C43 0.074(2) 0.0372(16) 0.0471(18) 0.0106(14) 0.0327(16) 0.0230(16)
C44 0.102(3) 0.0202(15) 0.069(2) 0.0050(15) 0.058(2) 0.0084(16)
C45 0.075(2) 0.0262(14) 0.066(2) -0.0128(15) 0.0449(19) -0.0141(15)
C46 0.0416(14) 0.0269(13) 0.0420(14) -0.0113(11) 0.0213(12) -0.0075(11)
C47 0.0158(9) 0.0228(11) 0.0203(10) -0.0052(8) -0.0018(7) -0.0015(8)
C48 0.0165(9) 0.0214(10) 0.0180(9) -0.0016(8) -0.0006(7) -0.0025(8)
C49 0.0205(10) 0.0317(12) 0.0220(10) -0.0053(9) -0.0041(8) 0.0038(9)
C50 0.0294(12) 0.0386(14) 0.0268(12) -0.0018(11) -0.0046(9) 0.0095(10)
C51 0.0355(14) 0.060(2) 0.0415(15) 0.0058(14) -0.0105(11) 0.0155(13)
C52 0.0240(13) 0.084(2) 0.0588(19) 0.0042(18) -0.0082(12) 0.0211(15)
C53 0.0187(11) 0.070(2) 0.0452(15) -0.0022(14) 0.0011(10) 0.0045(12)
C54 0.0182(9) 0.0418(14) 0.0257(10) -0.0052(11) -0.0006(8) -0.0004(10)
C55 0.0186(10) 0.0405(14) 0.0298(12) -0.0039(11) 0.0038(9) -0.0087(9)
C56 0.0226(10) 0.0275(12) 0.0189(10) -0.0019(9) 0.0033(8) -0.0044(9)
C57 0.0191(9) 0.0165(10) 0.0183(9) 0.0025(8) 0.0000(8) 0.0022(8)
C58 0.0189(9) 0.0191(10) 0.0201(10) 0.0031(9) -0.0013(7) 0.0008(8)
C59 0.0224(9) 0.0199(10) 0.0194(10) 0.0017(9) -0.0020(8) 0.0015(8)
C60 0.0284(10) 0.0263(12) 0.0227(10) 0.0007(9) -0.0014(8) -0.0028(9)
C61 0.0401(12) 0.0326(14) 0.0240(11) -0.0021(10) -0.0042(9) -0.0039(11)
C62 0.0455(14) 0.0397(15) 0.0200(11) 0.0027(11) 0.0014(10) -0.0028(12)
C63 0.0375(13) 0.0327(13) 0.0226(11) 0.0056(10) 0.0046(10) -0.0023(10)
C64 0.0248(10) 0.0238(11) 0.0219(10) 0.0046(9) 0.0007(8) 0.0000(8)
C65 0.0206(10) 0.0267(11) 0.0265(11) 0.0080(10) 0.0009(8) -0.0031(9)
C66 0.0196(9) 0.0187(10) 0.0270(11) 0.0031(9) -0.0026(8) -0.0014(8)
C67 0.0482(17) 0.0519(19) 0.060(2) -0.0186(16) 0.0015(15) 0.0102(14)
C68 0.0473(15) 0.0433(16) 0.0304(13) -0.0028(12) -0.0024(11) 0.0061(13)
C69 0.0492(17) 0.0519(19) 0.0468(16) -0.0019(15) -0.0004(13) 0.0046(14)
C70 0.062(2) 0.131(4) 0.056(2) -0.004(3) -0.0133(16) 0.034(3)
Cl1 0.0389(3) 0.0256(3) 0.0406(3) 0.0072(3) 0.0006(2) 0.0056(2)
F1 0.0274(7) 0.0754(13) 0.0727(12) -0.0268(11) -0.0164(8) -0.0005(8)
F2 0.0318(9) 0.0642(13) 0.146(2) 0.0235(14) -0.0192(10) 0.0117(9)
F3 0.0238(8) 0.168(2) 0.0517(11) -0.0364(14) 0.0117(8) -0.0082(11)
F4 0.1079(16) 0.0613(13) 0.0295(8) 0.0162(9) 0.0037(9) 0.0110(12)
F5 0.0710(12) 0.124(2) 0.0418(10) 0.0247(12) 0.0347(9) 0.0316(14)
F6 0.149(2) 0.121(2) 0.0247(8) -0.0005(11) -0.0035(11) -0.0934(19)
N1 0.0162(7) 0.0186(9) 0.0160(8) 0.0015(7) 0.0001(6) 0.0029(7)
N2 0.0153(8) 0.0206(9) 0.0174(8) -0.0007(8) 0.0005(6) -0.0002(7)
N3 0.0179(8) 0.0168(9) 0.0208(9) 0.0008(7) -0.0033(7) -0.0017(7)
N4 0.0189(8) 0.0174(9) 0.0171(8) -0.0017(7) 0.0004(7) -0.0017(7)
O1 0.0375(10) 0.0492(13) 0.0514(12) -0.0138(10) 0.0026(9) -0.0020(9)
O2 0.0430(10) 0.0237(9) 0.0467(10) -0.0056(8) -0.0169(8) 0.0019(8)
O3 0.0416(10) 0.0449(12) 0.0554(12) -0.0024(11) 0.0126(9) -0.0002(9)
O4 0.0434(11) 0.0867(19) 0.0477(12) -0.0120(13) 0.0004(9) 0.0158(12)
P1 0.0144(2) 0.0163(2) 0.0154(2) 0.0011(2) -0.00035(17) -0.00111(19)

loop_
_atom_type_symbol
_atom_type_description
_atom_type_scat_dispersion_real
_atom_type_scat_dispersion_imag
_atom_type_scat_source
C C 0.0033 0.0016 'International Tables Vol C Tables 4.2.6.8 and 6.1.1.4'
H H 0.0000 0.0000 'International Tables Vol C Tables 4.2.6.8 and 6.1.1.4'
Cl Cl 0.1484 0.1585 'International Tables Vol C Tables 4.2.6.8 and 6.1.1.4'
F F 0.0171 0.0103 'International Tables Vol C Tables 4.2.6.8 and 6.1.1.4'
N N 0.0061 0.0033 'International Tables Vol C Tables 4.2.6.8 and 6.1.1.4'
O O 0.0106 0.0060 'International Tables Vol C Tables 4.2.6.8 and 6.1.1.4'
P P 0.1023 0.0942 'International Tables Vol C Tables 4.2.6.8 and 6.1.1.4'

loop_
_geom_angle_atom_site_label_1
_geom_angle_atom_site_label_2
_geom_angle_atom_site_label_3
_geom_angle
C2 C1 C10 121.88(18)
C2 C1 N1 117.45(18)
C10 C1 N1 120.60(17)
C1 C2 C3 119.33(18)
C1 C2 C25 121.47(19)
C3 C2 C25 119.20(17)
C8 C3 C2 119.26(18)
C8 C3 C4 118.80(19)
C2 C3 C4 121.91(19)
C5 C4 C3 120.2(2)
C5 C4 H4 119.9
C3 C4 H4 119.9
C4 C5 C6 120.6(2)
C4 C5 H5 119.7
C6 C5 H5 119.7
C7 C6 C5 120.3(2)
C7 C6 H6 119.8
C5 C6 H6 119.8
C6 C7 C8 120.6(2)
C6 C7 H7 119.7
C8 C7 H7 119.7
C3 C8 C7 119.15(19)
C3 C8 C9 119.00(19)
C7 C8 C9 121.85(19)
C10 C9 C8 121.98(19)
C10 C9 H9 119.0
C8 C9 H9 119.0
C9 C10 C1 118.12(18)
C9 C10 C11 119.69(18)
C1 C10 C11 122.18(17)
C12 C11 C17 119.15(18)
C12 C11 C10 117.67(19)
C17 C11 C10 123.18(18)
C13 C12 C11 121.5(2)
C13 C12 H12 119.3
C11 C12 H12 119.3
C14 C13 C12 118.9(2)
C14 C13 H13 120.5
C12 C13 H13 120.5
C13 C14 C16 120.64(19)
C13 C14 C15 120.8(2)
C16 C14 C15 118.6(2)
F3 C15 F2 107.7(2)
F3 C15 F1 106.7(2)
F2 C15 F1 104.5(2)
F3 C15 C14 112.7(2)
F2 C15 C14 112.0(2)
F1 C15 C14 112.8(2)
C14 C16 C17 121.2(2)
C14 C16 H16 119.4
C17 C16 H16 119.4
C16 C17 C11 118.61(19)
C16 C17 C18 118.9(2)
C11 C17 C18 122.51(18)
C23 C18 C19 119.2(2)
C23 C18 C17 119.4(2)
C19 C18 C17 121.4(2)
C20 C19 C18 119.9(2)
C20 C19 H19 120.1
C18 C19 H19 120.1
C21 C20 C19 120.5(3)
C21 C20 H20 119.8
C19 C20 H20 119.8
C22 C21 C20 119.7(3)
C22 C21 H21 120.1
C20 C21 H21 120.1
C21 C22 C23 120.5(3)
C21 C22 H22 119.8
C23 C22 H22 119.8
C18 C23 C22 120.3(3)
C18 C23 H23 119.8
C22 C23 H23 119.8
C25 C24 C33 121.63(18)
C25 C24 N2 117.09(17)
C33 C24 N2 121.12(17)
C24 C25 C26 119.71(18)
C24 C25 C2 120.66(18)
C26 C25 C2 119.63(17)
C27 C26 C31 118.5(2)
C27 C26 C25 122.25(18)
C31 C26 C25 119.10(18)
C28 C27 C26 121.1(2)
C28 C27 H27 119.5
C26 C27 H27 119.5
C27 C28 C29 120.1(2)
C27 C28 H28 120.0
C29 C28 H28 120.0
C30 C29 C28 120.3(2)
C30 C29 H29 119.9
C28 C29 H29 119.9
C29 C30 C31 120.7(2)
C29 C30 H30 119.6
C31 C30 H30 119.6
C32 C31 C30 122.2(2)
C32 C31 C26 118.44(19)
C30 C31 C26 119.3(2)
C33 C32 C31 123.10(19)
C33 C32 H32 118.4
C31 C32 H32 118.4
C32 C33 C24 117.29(18)
C32 C33 C34 118.50(18)
C24 C33 C34 124.20(18)
C35 C34 C40 118.93(19)
C35 C34 C33 117.27(19)
C40 C34 C33 123.79(19)
C36 C35 C34 121.4(2)
C36 C35 H35 119.3
C34 C35 H35 119.3
C37 C36 C35 119.7(2)
C37 C36 H36 120.2
C35 C36 H36 120.2
C36 C37 C39 119.77(19)
C36 C37 C38 121.1(2)
C39 C37 C38 119.1(2)
F6 C38 F4 107.0(2)
F6 C38 F5 106.2(3)
F4 C38 F5 105.1(2)
F6 C38 C37 113.2(2)
F4 C38 C37 113.5(2)
F5 C38 C37 111.1(2)
C37 C39 C40 121.1(2)
C37 C39 H39 119.5
C40 C39 H39 119.5
C39 C40 C34 119.1(2)
C39 C40 C41 117.8(2)
C34 C40 C41 123.03(19)
C46 C41 C42 119.1(2)
C46 C41 C40 119.3(2)
C42 C41 C40 121.5(2)
C43 C42 C41 119.8(3)
C43 C42 H42 120.1
C41 C42 H42 120.1
C42 C43 C44 120.7(3)
C42 C43 H43 119.6
C44 C43 H43 119.6
C45 C44 C43 120.1(3)
C45 C44 H44 120.0
C43 C44 H44 120.0
C44 C45 C46 120.2(3)
C44 C45 H45 119.9
C46 C45 H45 119.9
C41 C46 C45 119.9(3)
C41 C46 H46 120.0
C45 C46 H46 120.0
C48 C47 C56 121.78(18)
C48 C47 N3 119.35(18)
C56 C47 N3 118.87(19)
C47 C48 C49 118.55(18)
C47 C48 C58 121.29(17)
C49 C48 C58 120.01(19)
C50 C49 C54 118.9(2)
C50 C49 C48 122.1(2)
C54 C49 C48 119.0(2)
C51 C50 C49 121.2(3)
C51 C50 H50 119.4
C49 C50 H50 119.4
C50 C51 C52 120.1(3)
C50 C51 H51 120.0
C52 C51 H51 120.0
C53 C52 C51 120.7(2)
C53 C52 H52 119.6
C51 C52 H52 119.6
C52 C53 C54 120.9(3)
C52 C53 H53 119.5
C54 C53 H53 119.5
C55 C54 C49 119.75(19)
C55 C54 C53 122.0(2)
C49 C54 C53 118.2(2)
C56 C55 C54 121.1(2)
C56 C55 H55 119.4
C54 C55 H55 119.4
C55 C56 C47 119.6(2)
C55 C56 H56 120.2
C47 C56 H56 120.2
C58 C57 C66 121.59(18)
C58 C57 N4 119.77(18)
C66 C57 N4 118.64(18)
C57 C58 C59 118.37(18)
C57 C58 C48 120.52(18)
C59 C58 C48 121.11(18)
C60 C59 C64 117.69(19)
C60 C59 C58 122.72(19)
C64 C59 C58 119.58(19)
C61 C60 C59 121.0(2)
C61 C60 H60 119.5
C59 C60 H60 119.5
C60 C61 C62 120.9(2)
C60 C61 H61 119.5
C62 C61 H61 119.5
C63 C62 C61 119.9(2)
C63 C62 H62 120.0
C61 C62 H62 120.0
C62 C63 C64 120.8(2)
C62 C63 H63 119.6
C64 C63 H63 119.6
C63 C64 C65 121.6(2)
C63 C64 C59 119.6(2)
C65 C64 C59 118.79(19)
C66 C65 C64 120.8(2)
C66 C65 H65 119.6
C64 C65 H65 119.6
C65 C66 C57 120.15(19)
C65 C66 H66 119.9
C57 C66 H66 119.9
O1 C67 H67A 109.5
O1 C67 H67B 109.5
H67A C67 H67B 109.5
O1 C67 H67C 109.5
H67A C67 H67C 109.5
H67B C67 H67C 109.5
O2 C68 H68A 109.5
O2 C68 H68B 109.5
H68A C68 H68B 109.5
O2 C68 H68C 109.5
H68A C68 H68C 109.5
H68B C68 H68C 109.5
O3 C69 H69A 109.5
O3 C69 H69B 109.5
H69A C69 H69B 109.5
O3 C69 H69C 109.5
H69A C69 H69C 109.5
H69B C69 H69C 109.5
O4 C70 H70A 109.5
O4 C70 H70B 109.5
H70A C70 H70B 109.5
O4 C70 H70C 109.5
H70A C70 H70C 109.5
H70B C70 H70C 109.5
C1 N1 P1 121.06(14)
C1 N1 H1 118.8(15)
P1 N1 H1 118.3(15)
C24 N2 P1 120.63(15)
C24 N2 H24 121(2)
P1 N2 H24 118(2)
C47 N3 P1 119.60(15)
C47 N3 H47 114(2)
P1 N3 H47 116(2)
C57 N4 P1 117.73(14)
C57 N4 H57 113.4(17)
P1 N4 H57 112.7(18)
C67 O1 H71 109.5
C68 O2 H72 109.5
C69 O3 H73 109.5
C70 O4 H74A 109.5
N4 P1 N2 119.31(9)
N4 P1 N3 106.26(10)
N2 P1 N3 103.84(10)
N4 P1 N1 102.66(9)
N2 P1 N1 105.00(9)
N3 P1 N1 120.85(9)

loop_
_geom_bond_atom_site_label_1
_geom_bond_atom_site_label_2
_geom_bond_distance
C1 C2 1.378(3)
C1 C10 1.428(3)
C1 N1 1.434(2)
C2 C3 1.429(3)
C2 C25 1.484(3)
C3 C8 1.416(3)
C3 C4 1.431(3)
C4 C5 1.373(3)
C4 H4 0.9500
C5 C6 1.403(3)
C5 H5 0.9500
C6 C7 1.375(3)
C6 H6 0.9500
C7 C8 1.417(3)
C7 H7 0.9500
C8 C9 1.419(3)
C9 C10 1.374(3)
C9 H9 0.9500
C10 C11 1.497(3)
C11 C12 1.400(3)
C11 C17 1.409(3)
C12 C13 1.393(3)
C12 H12 0.9500
C13 C14 1.381(3)
C13 H13 0.9500
C14 C16 1.387(3)
C14 C15 1.509(3)
C15 F3 1.309(3)
C15 F2 1.318(4)
C15 F1 1.331(3)
C16 C17 1.399(3)
C16 H16 0.9500
C17 C18 1.488(3)
C18 C23 1.388(3)
C18 C19 1.400(3)
C19 C20 1.391(3)
C19 H19 0.9500
C20 C21 1.381(4)
C20 H20 0.9500
C21 C22 1.380(4)
C21 H21 0.9500
C22 C23 1.388(4)
C22 H22 0.9500
C23 H23 0.9500
C24 C25 1.376(3)
C24 C33 1.432(3)
C24 N2 1.433(2)
C25 C26 1.432(3)
C26 C27 1.418(3)
C26 C31 1.419(3)
C27 C28 1.370(3)
C27 H27 0.9500
C28 C29 1.414(4)
C28 H28 0.9500
C29 C30 1.366(3)
C29 H29 0.9500
C30 C31 1.417(3)
C30 H30 0.9500
C31 C32 1.412(3)
C32 C33 1.377(3)
C32 H32 0.9500
C33 C34 1.500(3)
C34 C35 1.401(3)
C34 C40 1.403(3)
C35 C36 1.391(3)
C35 H35 0.9500
C36 C37 1.381(3)
C36 H36 0.9500
C37 C39 1.395(3)
C37 C38 1.497(3)
C38 F6 1.304(3)
C38 F4 1.314(3)
C38 F5 1.323(3)
C39 C40 1.400(3)
C39 H39 0.9500
C40 C41 1.489(3)
C41 C46 1.390(4)
C41 C42 1.403(4)
C42 C43 1.380(4)
C42 H42 0.9500
C43 C44 1.381(5)
C43 H43 0.9500
C44 C45 1.371(5)
C44 H44 0.9500
C45 C46 1.400(4)
C45 H45 0.9500
C46 H46 0.9500
C47 C48 1.382(3)
C47 C56 1.411(3)
C47 N3 1.431(3)
C48 C49 1.440(3)
C48 C58 1.483(3)
C49 C50 1.414(3)
C49 C54 1.415(3)
C50 C51 1.368(3)
C50 H50 0.9500
C51 C52 1.396(5)
C51 H51 0.9500
C52 C53 1.356(5)
C52 H52 0.9500
C53 C54 1.433(3)
C53 H53 0.9500
C54 C55 1.408(4)
C55 C56 1.364(3)
C55 H55 0.9500
C56 H56 0.9500
C57 C58 1.380(3)
C57 C66 1.411(3)
C57 N4 1.437(3)
C58 C59 1.432(3)
C59 C60 1.426(3)
C59 C64 1.427(3)
C60 C61 1.368(3)
C60 H60 0.9500
C61 C62 1.407(4)
C61 H61 0.9500
C62 C63 1.367(4)
C62 H62 0.9500
C63 C64 1.420(3)
C63 H63 0.9500
C64 C65 1.421(3)
C65 C66 1.361(3)
C65 H65 0.9500
C66 H66 0.9500
C67 O1 1.420(4)
C67 H67A 0.9800
C67 H67B 0.9800
C67 H67C 0.9800
C68 O2 1.420(3)
C68 H68A 0.9800
C68 H68B 0.9800
C68 H68C 0.9800
C69 O3 1.413(4)
C69 H69A 0.9800
C69 H69B 0.9800
C69 H69C 0.9800
C70 O4 1.405(4)
C70 H70A 0.9800
C70 H70B 0.9800
C70 H70C 0.9800
N1 P1 1.6307(17)
N1 H1 0.88(3)
N2 P1 1.6272(18)
N2 H24 0.79(3)
N3 P1 1.6280(18)
N3 H47 0.80(3)
N4 P1 1.6237(18)
N4 H57 0.83(3)
O1 H71 0.8400
O2 H72 0.8400
O3 H73 0.8400
O4 H74A 0.8400
